data_4504522
loop_
_publ_author_name
'Cozzolino, Anthony F.'
'Britten, James F.'
'Vargas-Baca, Ignacio'

_publ_section_title
;
 The Effect of Steric Hindrance on the Association of Telluradiazoles
 through Te&#x2212;N Secondary Bonding Interactions
;
_journal_issue 1
_journal_name_full 'Crystal Growth &amp; Design'
_journal_page_first 181
_journal_paper_doi 10.1021/cg050260y
_journal_volume 6
_journal_year 2006
_chemical_formula_moiety 'C6 H2 Br2 N2 Te'
_chemical_formula_sum 'C6 H2 Br2 N2 Te'
_chemical_formula_weight 389.52
_chemical_name_common 3,6-Dibromo-1,2,7-Benzotelluradiazole
_chemical_name_systematic 3,6-Dibromo-1,2,7-Benzotelluradiazole
_chemical_temperature_decomposition_gt 373
_space_group_IT_number 14
_symmetry_cell_setting monoclinic
_symmetry_Int_Tables_number 14
_symmetry_space_group_name_Hall '-P 2ybc'
_symmetry_space_group_name_H-M 'P 1 21/c 1'
_atom_sites_solution_hydrogens geom
_atom_sites_solution_primary direct
_atom_sites_solution_secondary difmap
_audit_creation_method SHELXL-97
_cell_angle_alpha 90.00
_cell_angle_beta 100.755(7)
_cell_angle_gamma 90.00
_cell_formula_units_Z 4
_cell_length_a 3.9476(9)
_cell_length_b 19.707(4)
_cell_length_c 10.501(2)
_cell_measurement_reflns_used 8199
_cell_measurement_temperature 173(2)
_cell_measurement_theta_max 28.55
_cell_measurement_theta_min 1.97
_cell_volume 802.6(3)
_computing_cell_refinement 'Bruker SAINT'
_computing_data_collection 'Bruker SMART'
_computing_data_reduction 'Bruker SAINT and SADABS (Sheldrick, 1996)'
_computing_molecular_graphics 'WINGX (Farrugia, 1999)'
_computing_publication_material 'WINGX (Farrugia, 1999)'
_computing_structure_refinement 'SHELXL-97 (Sheldrick, 1997)'
_computing_structure_solution 'SHELXL-97 (Sheldrick, 1997)'
_diffrn_ambient_temperature 173(2)
_diffrn_measured_fraction_theta_full 0.927
_diffrn_measured_fraction_theta_max 0.927
_diffrn_measurement_device_type 'Bruker SMART 1K CCD'
_diffrn_measurement_method '\w scans'
_diffrn_radiation_monochromator graphite
_diffrn_radiation_probe x-ray
_diffrn_radiation_type MoK\a
_diffrn_radiation_wavelength 0.71073
_diffrn_reflns_av_R_equivalents 0.0639
_diffrn_reflns_av_sigmaI/netI 0.0703
_diffrn_reflns_limit_h_max 5
_diffrn_reflns_limit_h_min -5
_diffrn_reflns_limit_k_max 25
_diffrn_reflns_limit_k_min -25
_diffrn_reflns_limit_l_max 13
_diffrn_reflns_limit_l_min -13
_diffrn_reflns_number 6913
_diffrn_reflns_theta_full 28.55
_diffrn_reflns_theta_max 28.55
_diffrn_reflns_theta_min 1.97
_diffrn_source 'rotating anode'
_diffrn_source_type 'Bruker Mo rotating-anode generator '
_exptl_absorpt_coefficient_mu 13.591
_exptl_absorpt_correction_T_max 1
_exptl_absorpt_correction_T_min 0.627032
_exptl_absorpt_correction_type multi-scan
_exptl_absorpt_process_details '(Blessing, 1995) & SADABS (Sheldrick, 1996)'
_exptl_crystal_colour orange
_exptl_crystal_density_diffrn 3.224
_exptl_crystal_density_method 'not measured'
_exptl_crystal_description prism
_exptl_crystal_F_000 696
_exptl_crystal_size_max 0.60
_exptl_crystal_size_mid 0.10
_exptl_crystal_size_min 0.08
_refine_diff_density_max 2.080
_refine_diff_density_min -1.161
_refine_diff_density_rms 0.267
_refine_ls_extinction_coef 0.0002(3)
_refine_ls_extinction_expression Fc^*^=kFc[1+0.001xFc^2^\l^3^/sin(2\q)]^-1/4^
_refine_ls_extinction_method SHELXL
_refine_ls_goodness_of_fit_ref 1.040
_refine_ls_hydrogen_treatment noref
_refine_ls_matrix_type full
_refine_ls_number_parameters 102
_refine_ls_number_reflns 1914
_refine_ls_number_restraints 0
_refine_ls_restrained_S_all 1.040
_refine_ls_R_factor_all 0.0568
_refine_ls_R_factor_gt 0.0432
_refine_ls_shift/su_max 0.000
_refine_ls_shift/su_mean 0.000
_refine_ls_structure_factor_coef Fsqd
_refine_ls_weighting_details 'calc w=1/[\s^2^(Fo^2^)+(0.0441P)^2^+1.0251P] where P=(Fo^2^+2Fc^2^)/3'
_refine_ls_weighting_scheme calc
_refine_ls_wR_factor_gt 0.0913
_refine_ls_wR_factor_ref 0.0954
_reflns_number_gt 1622
_reflns_number_total 1914
_reflns_threshold_expression I>2sigma(I)
_cod_data_source_file cg050260ysi20050610_013505.cif
_cod_data_source_block 4
_cod_depositor_comments
;
The following automatic conversions were performed:

'_symmetry_cell_setting' value 'Monoclinic' changed to 'monoclinic'
according to /home/saulius/struct/CIF-dictionaries/cif_core.dic
dictionary named 'cif_core.dic' version 2.4.1 from 2010-06-29.

Automatic conversion script
Id: cif_fix_values 1715 2011-07-08 13:25:40Z adriana 
;
_cod_database_code 4504522

loop_
_symmetry_equiv_pos_as_xyz
'x, y, z'
'-x, y+1/2, -z+1/2'
'-x, -y, -z'
'x, -y-1/2, z-1/2'

loop_
_atom_site_label
_atom_site_type_symbol
_atom_site_fract_x
_atom_site_fract_y
_atom_site_fract_z
_atom_site_U_iso_or_equiv
_atom_site_adp_type
_atom_site_occupancy
_atom_site_symmetry_multiplicity
_atom_site_calc_flag
_atom_site_refinement_flags
C1 C -0.262(2) 0.3389(4) -0.1481(9) 0.0168(19) Uani 1 1 d .
C2 C -0.433(3) 0.2907(4) -0.2390(9) 0.0159(19) Uani 1 1 d .
C3 C -0.646(3) 0.3093(5) -0.3518(10) 0.026(2) Uani 1 1 d .
C4 C -0.695(3) 0.3797(5) -0.3835(9) 0.019(2) Uani 1 1 d .
C5 C -0.547(2) 0.4282(4) -0.3016(9) 0.0144(19) Uani 1 1 d .
C6 C -0.326(2) 0.4131(5) -0.1816(9) 0.0169(19) Uani 1 1 d .
H3A H -0.7605 0.2757 -0.4089 0.031 Uiso 1 1 calc R
H4A H -0.8350 0.3923 -0.4637 0.023 Uiso 1 1 calc R
Br1 Br -0.3651(3) 0.19782(5) -0.19627(11) 0.0316(3) Uani 1 1 d .
Br2 Br -0.6341(3) 0.52107(5) -0.34187(10) 0.0266(3) Uani 1 1 d .
N1 N -0.065(2) 0.3237(4) -0.0386(8) 0.0227(18) Uani 1 1 d .
N2 N -0.1657(19) 0.4565(4) -0.0962(7) 0.0172(18) Uani 1 1 d .
Te1 Te 0.09729(17) 0.40859(3) 0.05693(6) 0.01835(18) Uani 1 1 d .

loop_
_atom_site_aniso_label
_atom_site_aniso_U_11
_atom_site_aniso_U_22
_atom_site_aniso_U_33
_atom_site_aniso_U_23
_atom_site_aniso_U_13
_atom_site_aniso_U_12
C1 0.024(5) 0.005(4) 0.020(5) -0.005(3) 0.000(5) 0.001(4)
C2 0.021(4) 0.004(4) 0.024(5) -0.004(3) 0.007(5) -0.001(4)
C3 0.031(5) 0.023(5) 0.025(5) -0.005(4) 0.009(5) -0.013(5)
C4 0.023(5) 0.017(5) 0.018(5) 0.001(4) 0.009(4) -0.002(4)
C5 0.013(4) 0.008(4) 0.023(5) -0.003(4) 0.003(4) 0.005(3)
C6 0.018(4) 0.016(5) 0.017(5) -0.001(4) 0.005(4) 0.001(4)
Br1 0.0470(7) 0.0118(5) 0.0328(6) -0.0031(4) -0.0008(6) -0.0006(5)
Br2 0.0371(6) 0.0168(5) 0.0223(5) 0.0003(4) -0.0034(5) 0.0030(5)
N1 0.024(4) 0.017(4) 0.023(4) -0.004(3) -0.008(4) 0.003(4)
N2 0.027(4) 0.014(4) 0.010(4) 0.001(3) 0.001(3) 0.002(3)
Te1 0.0254(3) 0.0121(3) 0.0159(3) 0.0000(3) -0.0003(3) -0.0001(3)

loop_
_atom_type_symbol
_atom_type_description
_atom_type_scat_dispersion_real
_atom_type_scat_dispersion_imag
_atom_type_scat_source
C C 0.0033 0.0016 'International Tables Vol C Tables 4.2.6.8 and 6.1.1.4'
H H 0.0000 0.0000 'International Tables Vol C Tables 4.2.6.8 and 6.1.1.4'
N N 0.0061 0.0033 'International Tables Vol C Tables 4.2.6.8 and 6.1.1.4'
Br Br -0.2901 2.4595 'International Tables Vol C Tables 4.2.6.8 and 6.1.1.4'
Te Te -0.5308 1.6751 'International Tables Vol C Tables 4.2.6.8 and 6.1.1.4'

loop_
_geom_angle_atom_site_label_1
_geom_angle_atom_site_label_2
_geom_angle_atom_site_label_3
_geom_angle
C1 C2 Br1 117.3(7)
C1 N1 Te1 109.6(6)
C2 C1 C6 116.9(8)
C2 C3 C4 119.8(9)
C2 C3 H3A 120.1
C3 C2 Br1 120.1(7)
C3 C2 C1 122.5(8)
C3 C4 H4A 119.5
C4 C3 H3A 120.1
C4 C5 Br2 120.4(7)
C4 C5 C6 122.6(9)
C5 C4 C3 121.1(9)
C5 C4 H4A 119.5
C5 C6 C1 117.0(8)
C6 C5 Br2 117.0(6)
C6 N2 Te1 110.9(6)
N1 C1 C2 124.8(8)
N1 C1 C6 118.3(8)
N2 C6 C1 115.7(8)
N2 C6 C5 127.3(9)
N2 Te1 N1 85.5(3)

loop_
_geom_bond_atom_site_label_1
_geom_bond_atom_site_label_2
_geom_bond_distance
Te1 N2 1.982(7)
Te1 N1 1.994(8)
Br2 C5 1.896(9)
Br1 C2 1.891(9)
N2 C6 1.313(12)
C4 C5 1.344(13)
C4 C3 1.430(12)
C4 H4A 0.9500
N1 C1 1.298(11)
C6 C5 1.425(12)
C6 C1 1.514(12)
C2 C3 1.370(14)
C2 C1 1.423(12)
C3 H3A 0.9500

loop_
_geom_torsion_atom_site_label_1
_geom_torsion_atom_site_label_2
_geom_torsion_atom_site_label_3
_geom_torsion_atom_site_label_4
_geom_torsion
C1 C2 C3 C4 1.8(15)
C1 C6 C5 Br2 178.8(6)
C1 C6 C5 C4 -0.3(13)
C3 C2 C1 C6 -0.1(14)
C3 C2 C1 N1 178.2(10)
C3 C4 C5 Br2 -177.0(7)
C3 C4 C5 C6 2.0(14)
C5 C4 C3 C2 -2.8(14)
C5 C6 C1 C2 -0.7(13)
C5 C6 C1 N1 -179.2(8)
N1 Te1 N2 C6 2.4(6)
N2 C6 C1 C2 179.9(8)
N2 C6 C1 N1 1.4(13)
N2 C6 C5 Br2 -1.9(12)
N2 C6 C5 C4 179.0(9)
N2 Te1 N1 C1 -1.6(7)
Br1 C2 C1 C6 -178.4(7)
Br1 C2 C1 N1 0.0(13)
Br1 C2 C3 C4 -179.9(7)
Te1 N1 C1 C2 -177.7(8)
Te1 N1 C1 C6 0.6(11)
Te1 N2 C6 C1 -2.7(10)
Te1 N2 C6 C5 178.0(7)
